data_4002958
loop_
_publ_author_name
'Abdulhamid, Mahmoud A.'
'Lai, Holden W. H.'
'Wang, Yingge'
'Jin, Zexin'
'Teo, Yew Chin'
'Ma, Xiaohua'
'Pinnau, Ingo'
'Xia, Yan'

_publ_section_title
;
 Microporous Polyimides from Ladder Diamines Synthesized by Facile
 Catalytic Arene--Norbornene Annulation as High-Performance Membranes for
 Gas Separation
;
_journal_issue 5
_journal_name_full 'Chemistry of Materials'
_journal_page_first 1767
_journal_paper_doi 10.1021/acs.chemmater.8b05359
_journal_volume 31
_journal_year 2019
_chemical_formula_moiety 'C23 H24'
_chemical_formula_sum 'C23 H24'
_chemical_formula_weight 300.42
_space_group_crystal_system monoclinic
_space_group_IT_number 14
_space_group_name_Hall '-P 2yn'
_space_group_name_H-M_alt 'P 1 21/n 1'
_symmetry_space_group_name_Hall '-P 2yn'
_symmetry_space_group_name_H-M 'P 1 21/n 1'
_atom_sites_solution_hydrogens geom
_atom_sites_solution_primary dual
_audit_creation_date 2017-10-09
_audit_creation_method
;
Olex2 1.2
(compiled 2017.08.10 svn.r3458 for OlexSys, GUI svn.r5381)
;
_cell_angle_alpha 90
_cell_angle_beta 91.294(3)
_cell_angle_gamma 90
_cell_formula_units_Z 4
_cell_length_a 5.5751(4)
_cell_length_b 25.0978(18)
_cell_length_c 12.0481(8)
_cell_measurement_reflns_used 9196
_cell_measurement_temperature 100
_cell_measurement_theta_max 33.587
_cell_measurement_theta_min 3.993
_cell_volume 1685.4(2)
_computing_cell_refinement 'SAINT V8.38A (?, 2016)'
_computing_data_reduction 'SAINT V8.38A (?, 2016)'
_computing_molecular_graphics 'Olex2 (Dolomanov et al., 2009)'
_computing_publication_material 'Olex2 (Dolomanov et al., 2009)'
_computing_structure_refinement 'XL (Sheldrick, 2008)'
_computing_structure_solution 'ShelXT (Sheldrick, 2015)'
_diffrn_ambient_temperature 100
_diffrn_detector 'CCD area detector'
_diffrn_detector_area_resol_mean 10.4
_diffrn_detector_type 'Bruker-Nonius APEXII CCD area detector'
_diffrn_measured_fraction_theta_full 1.000
_diffrn_measured_fraction_theta_max 0.999
_diffrn_measurement_device 'Bruker-Nonius APEXII CCD area detector and D8 diffractometer'
_diffrn_measurement_device_type 'Bruker APEX-II CCD'
_diffrn_measurement_method '\f and \w scans'
_diffrn_radiation_collimation '0.2 mm sinlge-pinhole'
_diffrn_radiation_monochromator 'Silicon 111'
_diffrn_radiation_probe x-ray
_diffrn_radiation_wavelength 0.7749
_diffrn_reflns_av_R_equivalents 0.0552
_diffrn_reflns_av_unetI/netI 0.0340
_diffrn_reflns_Laue_measured_fraction_full 1.000
_diffrn_reflns_Laue_measured_fraction_max 0.999
_diffrn_reflns_limit_h_max 7
_diffrn_reflns_limit_h_min -7
_diffrn_reflns_limit_k_max 34
_diffrn_reflns_limit_k_min -34
_diffrn_reflns_limit_l_max 16
_diffrn_reflns_limit_l_min -16
_diffrn_reflns_number 25779
_diffrn_reflns_point_group_measured_fraction_full 1.000
_diffrn_reflns_point_group_measured_fraction_max 0.999
_diffrn_reflns_theta_full 27.706
_diffrn_reflns_theta_max 32.555
_diffrn_reflns_theta_min 1.769
_diffrn_source synchrotron
_diffrn_source_type 'Bend magnet, Station 11.3.1, ALS, LBNL'
_diffrn_standards_number 0
_exptl_absorpt_coefficient_mu 0.079
_exptl_absorpt_correction_T_max 0.7466
_exptl_absorpt_correction_T_min 0.6436
_exptl_absorpt_correction_type multi-scan
_exptl_absorpt_process_details
'SADABS-2016/2 (Bruker,2016/2) was used for absorption correction. wR2(int) was 0.1444 before and 0.0558 after correction. The Ratio of minimum to maximum transmission is 0.8620. The \l/2 correction factor is Not present.'
_exptl_crystal_colour 'clear colourless'
_exptl_crystal_colour_lustre clear
_exptl_crystal_colour_primary colourless
_exptl_crystal_density_diffrn 1.184
_exptl_crystal_description plate
_exptl_crystal_F_000 648
_exptl_crystal_size_max 0.25
_exptl_crystal_size_mid 0.05
_exptl_crystal_size_min 0.05
_refine_diff_density_max 0.420
_refine_diff_density_min -0.324
_refine_diff_density_rms 0.065
_refine_ls_extinction_method none
_refine_ls_goodness_of_fit_ref 1.045
_refine_ls_hydrogen_treatment constr
_refine_ls_matrix_type full
_refine_ls_number_parameters 212
_refine_ls_number_reflns 4728
_refine_ls_number_restraints 0
_refine_ls_restrained_S_all 1.045
_refine_ls_R_factor_all 0.0533
_refine_ls_R_factor_gt 0.0468
_refine_ls_shift/su_max 0.001
_refine_ls_shift/su_mean 0.000
_refine_ls_structure_factor_coef Fsqd
_refine_ls_weighting_details 'w=1/[\s^2^(Fo^2^)+(0.0634P)^2^+0.6931P] where P=(Fo^2^+2Fc^2^)/3'
_refine_ls_weighting_scheme calc
_refine_ls_wR_factor_gt 0.1236
_refine_ls_wR_factor_ref 0.1289
_reflns_Friedel_coverage 0.000
_reflns_number_gt 4103
_reflns_number_total 4728
_reflns_threshold_expression 'I > 2\s(I)'
_cod_data_source_file cm8b05359_si_002.cif
_cod_data_source_block zexin_laddermodel_2
_cod_database_code 4002958
_shelx_shelxl_version_number 2014/7
_shelx_space_group_comment
;
The symmetry employed for this shelxl refinement is uniquely defined
by the following loop, which should always be used as a source of
symmetry information in preference to the above space-group names.
They are only intended as comments.
;
_olex2_refinement_description
;
1. Fixed Uiso
 At 1.2 times of:
  All C(H) groups, All C(H,H) groups
 At 1.5 times of:
  All C(H,H,H) groups
2.a Ternary CH refined with riding coordinates:
 C17(H17), C8(H8), C7(H7), C6(H6), C15(H15), C16(H16)
2.b Secondary CH2 refined with riding coordinates:
 C19(H19A,H19B)
2.c Aromatic/amide H refined with riding coordinates:
 C3(H3), C12(H12), C2(H2), C11(H11)
2.d Idealised Me refined as rotating group:
 C22(H22A,H22B,H22C), C21(H21A,H21B,H21C), C20(H20A,H20B,H20C), C23(H23A,H23B,
 H23C)
;
_olex2_submission_special_instructions 'No special instructions were received'

loop_
_space_group_symop_operation_xyz
'x, y, z'
'-x+1/2, y+1/2, -z+1/2'
'-x, -y, -z'
'x-1/2, -y-1/2, z-1/2'

loop_
_atom_site_label
_atom_site_type_symbol
_atom_site_fract_x
_atom_site_fract_y
_atom_site_fract_z
_atom_site_U_iso_or_equiv
_atom_site_adp_type
_atom_site_occupancy
_atom_site_site_symmetry_order
_atom_site_calc_flag
_atom_site_refinement_flags_posn
C9 C 0.56278(19) 0.55985(4) 0.76569(8) 0.0169(2) Uani 1 1 d .
C18 C 0.73845(19) 0.66682(4) 0.39195(8) 0.0166(2) Uani 1 1 d .
C14 C 0.73170(19) 0.59819(4) 0.79621(9) 0.0174(2) Uani 1 1 d .
C19 C 0.48149(18) 0.64447(4) 0.60003(8) 0.0161(2) Uani 1 1 d .
H19A H 0.4077 0.6691 0.5474 0.019 Uiso 1 1 calc R
H19B H 0.4071 0.6478 0.6717 0.019 Uiso 1 1 calc R
C10 C 0.39780(19) 0.53890(4) 0.83855(9) 0.0180(2) Uani 1 1 d .
C1 C 0.7753(2) 0.71405(4) 0.33503(9) 0.0185(2) Uani 1 1 d .
C17 C 0.83384(19) 0.63468(4) 0.48994(8) 0.0167(2) Uani 1 1 d .
H17 H 1.0012 0.6232 0.4846 0.020 Uiso 1 1 calc R
C8 C 0.64026(19) 0.55795(4) 0.64502(8) 0.0163(2) Uani 1 1 d .
H8 H 0.7084 0.5239 0.6213 0.020 Uiso 1 1 calc R
C7 C 0.48239(18) 0.58650(4) 0.55699(8) 0.01529(19) Uani 1 1 d .
H7 H 0.3234 0.5708 0.5438 0.018 Uiso 1 1 calc R
C6 C 0.63869(19) 0.59075(4) 0.45397(8) 0.0160(2) Uani 1 1 d .
H6 H 0.7055 0.5569 0.4284 0.019 Uiso 1 1 calc R
C5 C 0.56514(19) 0.62954(4) 0.36166(8) 0.0164(2) Uani 1 1 d .
C3 C 0.4406(2) 0.68454(5) 0.21403(9) 0.0205(2) Uani 1 1 d .
H3 H 0.3403 0.6920 0.1533 0.025 Uiso 1 1 calc R
C15 C 0.83285(19) 0.60251(4) 0.68048(8) 0.0170(2) Uani 1 1 d .
H15 H 1.0010 0.5918 0.6744 0.020 Uiso 1 1 calc R
C4 C 0.40588(19) 0.63678(4) 0.27235(8) 0.0177(2) Uani 1 1 d .
C12 C 0.5910(2) 0.59767(4) 0.97755(9) 0.0211(2) Uani 1 1 d .
H12 H 0.5965 0.6095 1.0507 0.025 Uiso 1 1 calc R
C16 C 0.75647(18) 0.65030(4) 0.60748(8) 0.0164(2) Uani 1 1 d .
H16 H 0.8145 0.6851 0.6336 0.020 Uiso 1 1 calc R
C13 C 0.7547(2) 0.61893(4) 0.90283(9) 0.0188(2) Uani 1 1 d .
C2 C 0.6194(2) 0.72140(4) 0.24324(9) 0.0207(2) Uani 1 1 d .
H2 H 0.6355 0.7519 0.2002 0.025 Uiso 1 1 calc R
C11 C 0.4198(2) 0.55943(4) 0.94683(9) 0.0208(2) Uani 1 1 d .
H11 H 0.3159 0.5470 1.0004 0.025 Uiso 1 1 calc R
C22 C 0.2130(2) 0.49780(5) 0.80731(10) 0.0223(2) Uani 1 1 d .
H22A H 0.1380 0.5072 0.7375 0.033 Uiso 1 1 calc GR
H22B H 0.0939 0.4962 0.8635 0.033 Uiso 1 1 calc GR
H22C H 0.2888 0.4636 0.8009 0.033 Uiso 1 1 calc GR
C21 C 0.2147(2) 0.59723(5) 0.23969(9) 0.0221(2) Uani 1 1 d .
H21A H 0.2876 0.5635 0.2241 0.033 Uiso 1 1 calc GR
H21B H 0.1294 0.6097 0.1747 0.033 Uiso 1 1 calc GR
H21C H 0.1050 0.5932 0.2994 0.033 Uiso 1 1 calc GR
C20 C 0.9673(2) 0.75341(5) 0.36801(10) 0.0240(2) Uani 1 1 d .
H20A H 0.9238 0.7710 0.4354 0.036 Uiso 1 1 calc GR
H20B H 0.9840 0.7793 0.3101 0.036 Uiso 1 1 calc GR
H20C H 1.1168 0.7350 0.3796 0.036 Uiso 1 1 calc GR
C23 C 0.9387(2) 0.65998(5) 0.93661(10) 0.0235(2) Uani 1 1 d .
H23A H 1.0946 0.6438 0.9403 0.035 Uiso 1 1 calc GR
H23B H 0.9007 0.6741 1.0082 0.035 Uiso 1 1 calc GR
H23C H 0.9382 0.6883 0.8830 0.035 Uiso 1 1 calc GR

loop_
_atom_site_aniso_label
_atom_site_aniso_U_11
_atom_site_aniso_U_22
_atom_site_aniso_U_33
_atom_site_aniso_U_23
_atom_site_aniso_U_13
_atom_site_aniso_U_12
C9 0.0186(5) 0.0171(5) 0.0149(4) 0.0012(3) -0.0008(4) 0.0027(4)
C18 0.0166(5) 0.0190(5) 0.0143(4) 0.0001(4) -0.0001(3) 0.0007(4)
C14 0.0172(5) 0.0186(5) 0.0163(5) 0.0021(4) -0.0015(4) 0.0020(4)
C19 0.0163(5) 0.0166(4) 0.0152(4) -0.0013(3) -0.0011(3) 0.0012(4)
C10 0.0200(5) 0.0160(5) 0.0181(5) 0.0019(4) 0.0006(4) 0.0025(4)
C1 0.0191(5) 0.0182(5) 0.0180(5) 0.0005(4) 0.0011(4) 0.0001(4)
C17 0.0149(4) 0.0190(5) 0.0162(4) 0.0014(4) -0.0004(3) -0.0004(4)
C8 0.0174(5) 0.0163(5) 0.0152(4) 0.0007(3) 0.0004(4) 0.0008(4)
C7 0.0152(4) 0.0161(4) 0.0146(4) -0.0005(3) -0.0005(3) -0.0007(3)
C6 0.0173(5) 0.0168(4) 0.0140(4) -0.0005(3) -0.0003(3) 0.0007(4)
C5 0.0180(5) 0.0174(5) 0.0139(4) 0.0002(3) 0.0010(4) 0.0011(4)
C3 0.0233(5) 0.0228(5) 0.0153(4) 0.0000(4) -0.0029(4) 0.0033(4)
C15 0.0155(4) 0.0200(5) 0.0154(4) 0.0013(4) -0.0016(4) 0.0006(4)
C4 0.0183(5) 0.0202(5) 0.0147(4) -0.0027(4) -0.0002(4) 0.0014(4)
C12 0.0284(6) 0.0201(5) 0.0147(5) -0.0004(4) -0.0003(4) 0.0053(4)
C16 0.0163(5) 0.0175(5) 0.0153(4) 0.0000(4) -0.0020(3) -0.0015(4)
C13 0.0212(5) 0.0173(5) 0.0177(5) 0.0006(4) -0.0042(4) 0.0039(4)
C2 0.0248(5) 0.0187(5) 0.0186(5) 0.0029(4) 0.0001(4) 0.0022(4)
C11 0.0256(5) 0.0203(5) 0.0168(5) 0.0023(4) 0.0040(4) 0.0033(4)
C22 0.0237(5) 0.0211(5) 0.0222(5) 0.0020(4) 0.0025(4) -0.0020(4)
C21 0.0221(5) 0.0262(5) 0.0178(5) -0.0024(4) -0.0028(4) -0.0030(4)
C20 0.0243(5) 0.0214(5) 0.0260(5) 0.0018(4) -0.0011(4) -0.0048(4)
C23 0.0250(6) 0.0231(5) 0.0222(5) -0.0010(4) -0.0072(4) 0.0006(4)

loop_
_atom_type_symbol
_atom_type_description
_atom_type_scat_dispersion_real
_atom_type_scat_dispersion_imag
_atom_type_scat_source
C C 0.0040 0.0020 'International Tables Vol C Tables 4.2.6.8 and 6.1.1.4'
H H 0.0000 0.0000 'International Tables Vol C Tables 4.2.6.8 and 6.1.1.4'

loop_
_geom_angle_atom_site_label_1
_geom_angle_atom_site_label_2
_geom_angle_atom_site_label_3
_geom_angle
C14 C9 C8 93.95(8)
C10 C9 C14 123.31(10)
C10 C9 C8 142.71(10)
C1 C18 C17 141.84(10)
C1 C18 C5 123.80(10)
C5 C18 C17 94.35(8)
C9 C14 C15 94.01(8)
C13 C14 C9 123.48(10)
C13 C14 C15 142.49(10)
H19A C19 H19B 110.1
C7 C19 H19A 112.6
C7 C19 H19B 112.6
C16 C19 H19A 112.6
C16 C19 H19B 112.6
C16 C19 C7 95.64(8)
C9 C10 C11 113.76(10)
C9 C10 C22 124.24(10)
C11 C10 C22 122.01(10)
C18 C1 C2 113.95(10)
C18 C1 C20 122.92(10)
C2 C1 C20 123.13(10)
C18 C17 H17 115.0
C18 C17 C6 86.07(7)
C18 C17 C16 118.68(9)
C6 C17 H17 115.0
C16 C17 H17 115.0
C16 C17 C6 102.79(8)
C9 C8 H8 115.1
C9 C8 C7 118.15(9)
C9 C8 C15 85.79(7)
C7 C8 H8 115.1
C7 C8 C15 103.18(8)
C15 C8 H8 115.1
C19 C7 H7 115.1
C8 C7 C19 102.31(8)
C8 C7 H7 115.1
C6 C7 C19 102.25(8)
C6 C7 C8 105.25(8)
C6 C7 H7 115.1
C17 C6 H6 114.9
C7 C6 C17 102.90(8)
C7 C6 H6 114.9
C5 C6 C17 85.86(7)
C5 C6 C7 118.99(9)
C5 C6 H6 114.9
C18 C5 C6 93.70(8)
C18 C5 C4 122.92(10)
C4 C5 C6 143.38(10)
C4 C3 H3 118.5
C2 C3 H3 118.5
C2 C3 C4 122.95(10)
C14 C15 C8 86.24(8)
C14 C15 H15 115.1
C14 C15 C16 118.39(9)
C8 C15 H15 115.1
C16 C15 C8 102.49(8)
C16 C15 H15 115.1
C5 C4 C3 113.91(10)
C5 C4 C21 123.55(10)
C3 C4 C21 122.53(10)
C13 C12 H12 118.6
C11 C12 H12 118.6
C11 C12 C13 122.81(10)
C19 C16 C15 102.77(8)
C19 C16 H16 115.1
C17 C16 C19 102.78(8)
C17 C16 C15 104.31(8)
C17 C16 H16 115.1
C15 C16 H16 115.1
C14 C13 C12 113.80(10)
C14 C13 C23 123.72(10)
C12 C13 C23 122.48(10)
C1 C2 H2 118.8
C3 C2 C1 122.44(10)
C3 C2 H2 118.8
C10 C11 H11 118.6
C12 C11 C10 122.84(10)
C12 C11 H11 118.6
C10 C22 H22A 109.5
C10 C22 H22B 109.5
C10 C22 H22C 109.5
H22A C22 H22B 109.5
H22A C22 H22C 109.5
H22B C22 H22C 109.5
C4 C21 H21A 109.5
C4 C21 H21B 109.5
C4 C21 H21C 109.5
H21A C21 H21B 109.5
H21A C21 H21C 109.5
H21B C21 H21C 109.5
C1 C20 H20A 109.5
C1 C20 H20B 109.5
C1 C20 H20C 109.5
H20A C20 H20B 109.5
H20A C20 H20C 109.5
H20B C20 H20C 109.5
C13 C23 H23A 109.5
C13 C23 H23B 109.5
C13 C23 H23C 109.5
H23A C23 H23B 109.5
H23A C23 H23C 109.5
H23B C23 H23C 109.5

loop_
_geom_bond_atom_site_label_1
_geom_bond_atom_site_label_2
_geom_bond_distance
C9 C14 1.3902(15)
C9 C10 1.3890(15)
C9 C8 1.5268(14)
C18 C1 1.3870(15)
C18 C17 1.5162(14)
C18 C5 1.3879(15)
C14 C15 1.5197(14)
C14 C13 1.3892(15)
C19 H19A 0.9700
C19 H19B 0.9700
C19 C7 1.5445(14)
C19 C16 1.5406(15)
C10 C11 1.4054(15)
C10 C22 1.5000(15)
C1 C2 1.4035(15)
C1 C20 1.5036(15)
C17 H17 0.9800
C17 C6 1.6019(14)
C17 C16 1.5404(14)
C8 H8 0.9800
C8 C7 1.5398(14)
C8 C15 1.6018(15)
C7 H7 0.9800
C7 C6 1.5362(14)
C6 H6 0.9800
C6 C5 1.5272(14)
C5 C4 1.3915(14)
C3 H3 0.9300
C3 C4 1.4050(15)
C3 C2 1.3989(16)
C15 H15 0.9800
C15 C16 1.5414(14)
C4 C21 1.5022(15)
C12 H12 0.9300
C12 C13 1.4019(16)
C12 C11 1.3977(17)
C16 H16 0.9800
C13 C23 1.5036(16)
C2 H2 0.9300
C11 H11 0.9300
C22 H22A 0.9600
C22 H22B 0.9600
C22 H22C 0.9600
C21 H21A 0.9600
C21 H21B 0.9600
C21 H21C 0.9600
C20 H20A 0.9600
C20 H20B 0.9600
C20 H20C 0.9600
C23 H23A 0.9600
C23 H23B 0.9600
C23 H23C 0.9600
